data_4105727
loop_
_publ_author_name
'Bao-Hua Xu'
'Gerald Kehr'
'Roland Fr\"ohlich'
'Stefan Grimme'
'Gerhard Erker'

_publ_section_title
;
 Reaction of Aminodihydropentalenes with HB(C6F5)2: The Crucial Role of
 Dihydrogen Elimination
;
_journal_name_full 'Journal of the American Chemical Society'
_journal_page_first 3480
_journal_page_last 3491
_journal_paper_doi 10.1021/ja1092369
_journal_volume 133
_journal_year 2011
_chemical_formula_sum 'C46.5 H49 B F10 N P'
_chemical_formula_weight 853.65
_chemical_name_systematic
; 
 ? 
;
_space_group_IT_number 2
_symmetry_cell_setting triclinic
_symmetry_space_group_name_Hall '-P 1'
_symmetry_space_group_name_H-M 'P -1'
_atom_sites_solution_hydrogens geom
_atom_sites_solution_primary direct
_atom_sites_solution_secondary difmap
_audit_creation_method SHELXL-97
_cell_angle_alpha 101.818(6)
_cell_angle_beta 98.509(2)
_cell_angle_gamma 98.229(3)
_cell_formula_units_Z 2
_cell_length_a 10.6333(3)
_cell_length_b 11.1091(5)
_cell_length_c 19.3290(11)
_cell_measurement_reflns_used 6860
_cell_measurement_temperature 223(2)
_cell_measurement_theta_max 68.25
_cell_measurement_theta_min 0.88
_cell_volume 2174.50(18)
_computing_cell_refinement 'Collect (Nonius B.V., 1998)'
_computing_data_collection 'Collect (Nonius B.V., 1998)'
_computing_data_reduction 'Denzo-SMN (Otwinowski & Minor, 1997)'
_computing_molecular_graphics 'XP (BrukerAXS, 2000)'
_computing_publication_material 'SHELXL-97 (Sheldrick, 1997)'
_computing_structure_refinement 'SHELXL-97 (Sheldrick, 1997)'
_computing_structure_solution 'SHELXS-97 (Sheldrick, 1990)'
_diffrn_ambient_temperature 223(2)
_diffrn_measured_fraction_theta_full 0.963
_diffrn_measured_fraction_theta_max 0.963
_diffrn_measurement_device_type 'Nonius KappaCCD APEXII'
_diffrn_measurement_method '\w and \f scans'
_diffrn_radiation_monochromator graphite
_diffrn_radiation_source 'fine-focus sealed tube'
_diffrn_radiation_type CuK\a
_diffrn_radiation_wavelength 1.54178
_diffrn_reflns_av_R_equivalents 0.051
_diffrn_reflns_av_sigmaI/netI 0.0286
_diffrn_reflns_limit_h_max 12
_diffrn_reflns_limit_h_min -12
_diffrn_reflns_limit_k_max 13
_diffrn_reflns_limit_k_min -13
_diffrn_reflns_limit_l_max 23
_diffrn_reflns_limit_l_min -21
_diffrn_reflns_number 26347
_diffrn_reflns_theta_full 67.26
_diffrn_reflns_theta_max 67.26
_diffrn_reflns_theta_min 4.13
_exptl_absorpt_coefficient_mu 1.222
_exptl_absorpt_correction_T_max 0.9643
_exptl_absorpt_correction_T_min 0.6406
_exptl_absorpt_correction_type multi-scan
_exptl_absorpt_process_details 'Denzo (Otwinowski, Borek, Majewski & Minor, 2003)'
_exptl_crystal_colour colourless
_exptl_crystal_density_diffrn 1.304
_exptl_crystal_description plate
_exptl_crystal_F_000 890
_exptl_crystal_size_max 0.40
_exptl_crystal_size_mid 0.25
_exptl_crystal_size_min 0.03
_refine_diff_density_max 0.430
_refine_diff_density_min -0.307
_refine_diff_density_rms 0.045
_refine_ls_extinction_method none
_refine_ls_goodness_of_fit_ref 1.028
_refine_ls_hydrogen_treatment constr
_refine_ls_matrix_type full
_refine_ls_number_parameters 546
_refine_ls_number_reflns 7513
_refine_ls_number_restraints 11
_refine_ls_restrained_S_all 1.039
_refine_ls_R_factor_all 0.0606
_refine_ls_R_factor_gt 0.0520
_refine_ls_shift/su_max 0.001
_refine_ls_shift/su_mean 0.000
_refine_ls_structure_factor_coef Fsqd
_refine_ls_weighting_details 'calc w=1/[\s^2^(Fo^2^)+(0.0725P)^2^+1.1222P] where P=(Fo^2^+2Fc^2^)/3'
_refine_ls_weighting_scheme calc
_refine_ls_wR_factor_gt 0.1348
_refine_ls_wR_factor_ref 0.1431
_reflns_number_gt 6425
_reflns_number_total 7513
_reflns_threshold_expression >2sigma(I)
_cod_data_source_file ja1092369_si_002.cif
_cod_data_source_block erk5546
_cod_original_cell_volume 2174.50(17)
_cod_original_formula_sum 'C46.50 H49 B F10 N P'
_cod_database_code 4105727

loop_
_symmetry_equiv_pos_as_xyz
'x, y, z'
'-x, -y, -z'

loop_
_atom_site_label
_atom_site_type_symbol
_atom_site_fract_x
_atom_site_fract_y
_atom_site_fract_z
_atom_site_U_iso_or_equiv
_atom_site_adp_type
_atom_site_occupancy
_atom_site_symmetry_multiplicity
_atom_site_calc_flag
_atom_site_refinement_flags
_atom_site_disorder_assembly
_atom_site_disorder_group
N1 N -0.32427(16) 0.01175(17) 0.28357(10) 0.0448(4) Uani 1 1 d . . .
C1 C -0.0862(2) 0.2896(2) 0.38281(12) 0.0422(5) Uani 1 1 d . . .
C2 C -0.2177(2) 0.2030(2) 0.37235(13) 0.0482(5) Uani 1 1 d . . .
H2A H -0.2257 0.1705 0.4153 0.058 Uiso 1 1 calc R . .
H2B H -0.2888 0.2481 0.3629 0.058 Uiso 1 1 calc R . .
C3 C -0.21999(19) 0.09869(19) 0.30897(11) 0.0393(5) Uani 1 1 d . . .
C4 C -0.10040(18) 0.11271(18) 0.28382(11) 0.0361(4) Uani 1 1 d . . .
C5 C -0.05281(19) 0.0296(2) 0.22479(12) 0.0428(5) Uani 1 1 d . . .
H5A H -0.0875 0.0460 0.1784 0.051 Uiso 1 1 calc R . .
H5B H -0.0856 -0.0580 0.2236 0.051 Uiso 1 1 calc R . .
B6 B 0.1070(2) 0.0522(2) 0.23596(13) 0.0403(5) Uani 1 1 d . . .
C7 C 0.16670(19) 0.19898(19) 0.27262(11) 0.0411(5) Uani 1 1 d . . .
C8 C 0.1012(2) 0.27108(19) 0.31321(11) 0.0416(5) Uani 1 1 d . . .
H8 H 0.1388 0.3547 0.3349 0.050 Uiso 1 1 calc R . .
C9 C -0.02525(19) 0.22273(18) 0.32403(11) 0.0367(4) Uani 1 1 d . . .
C10 C -0.1034(3) 0.4199(2) 0.37284(16) 0.0623(7) Uani 1 1 d . . .
H10A H -0.0193 0.4710 0.3773 0.093 Uiso 1 1 calc R . .
H10B H -0.1480 0.4586 0.4093 0.093 Uiso 1 1 calc R . .
H10C H -0.1537 0.4128 0.3256 0.093 Uiso 1 1 calc R . .
C11 C -0.0034(3) 0.2989(3) 0.45598(13) 0.0648(7) Uani 1 1 d . . .
H11A H 0.0100 0.2161 0.4606 0.097 Uiso 1 1 calc R . .
H11B H -0.0471 0.3346 0.4938 0.097 Uiso 1 1 calc R . .
H11C H 0.0795 0.3518 0.4600 0.097 Uiso 1 1 calc R . .
C12 C -0.4331(2) 0.0036(3) 0.32188(16) 0.0661(7) Uani 1 1 d . . .
H12A H -0.4020 0.0379 0.3729 0.099 Uiso 1 1 calc R . .
H12B H -0.4737 -0.0832 0.3140 0.099 Uiso 1 1 calc R . .
H12C H -0.4957 0.0507 0.3041 0.099 Uiso 1 1 calc R . .
C13 C -0.3452(2) -0.0816(2) 0.21522(13) 0.0498(5) Uani 1 1 d . . .
H13A H -0.2868 -0.0540 0.1852 0.075 Uiso 1 1 calc R . .
H13B H -0.4338 -0.0914 0.1907 0.075 Uiso 1 1 calc R . .
H13C H -0.3288 -0.1610 0.2245 0.075 Uiso 1 1 calc R . .
C14 C 0.2989(2) 0.2494(2) 0.26064(13) 0.0496(6) Uani 1 1 d . . .
H14A H 0.2911 0.2536 0.2101 0.060 Uiso 1 1 calc R . .
H14B H 0.3544 0.1882 0.2680 0.060 Uiso 1 1 calc R . .
C15 C 0.3687(2) 0.3765(2) 0.30635(12) 0.0445(5) Uani 1 1 d . . .
H15A H 0.3773 0.3769 0.3576 0.053 Uiso 1 1 calc R . .
H15B H 0.3207 0.4422 0.2968 0.053 Uiso 1 1 calc R . .
P1 P 0.53138(5) 0.40339(5) 0.28092(3) 0.03733(15) Uani 1 1 d . . .
C21 C 0.61980(19) 0.56501(19) 0.32032(11) 0.0391(5) Uani 1 1 d . . .
C22 C 0.7194(2) 0.6104(2) 0.28618(12) 0.0450(5) Uani 1 1 d . . .
C23 C 0.8010(2) 0.7235(2) 0.31970(13) 0.0519(6) Uani 1 1 d . . .
H23 H 0.8655 0.7538 0.2960 0.062 Uiso 1 1 calc R . .
C24 C 0.7919(2) 0.7927(2) 0.38541(13) 0.0522(6) Uani 1 1 d . . .
C25 C 0.6965(2) 0.7463(2) 0.41869(14) 0.0557(6) Uani 1 1 d . . .
H25 H 0.6885 0.7922 0.4639 0.067 Uiso 1 1 calc R . .
C26 C 0.6114(2) 0.6346(2) 0.38846(13) 0.0505(5) Uani 1 1 d . . .
C27 C 0.7475(2) 0.5410(3) 0.21641(13) 0.0660(8) Uani 1 1 d . . .
H27A H 0.6830 0.5475 0.1769 0.099 Uiso 1 1 calc R . .
H27B H 0.7452 0.4537 0.2172 0.099 Uiso 1 1 calc R . .
H27C H 0.8325 0.5770 0.2101 0.099 Uiso 1 1 calc R . .
C28 C 0.8876(3) 0.9111(2) 0.42145(17) 0.0722(8) Uani 1 1 d . . .
H28A H 0.8458 0.9681 0.4515 0.108 Uiso 1 1 calc R . .
H28B H 0.9182 0.9503 0.3851 0.108 Uiso 1 1 calc R . .
H28C H 0.9602 0.8910 0.4509 0.108 Uiso 1 1 calc R . .
C29 C 0.5187(4) 0.5894(3) 0.43383(16) 0.0944(12) Uani 1 1 d . . .
H29A H 0.5391 0.6437 0.4817 0.142 Uiso 1 1 calc R . .
H29B H 0.5267 0.5047 0.4370 0.142 Uiso 1 1 calc R . .
H29C H 0.4309 0.5908 0.4119 0.142 Uiso 1 1 calc R . .
C31 C 0.47744(19) 0.39558(19) 0.18448(11) 0.0396(5) Uani 1 1 d . . .
C32 C 0.4107(2) 0.4812(2) 0.15759(12) 0.0451(5) Uani 1 1 d . . .
C33 C 0.3709(2) 0.4620(3) 0.08363(14) 0.0572(6) Uani 1 1 d . . .
H33 H 0.3270 0.5202 0.0658 0.069 Uiso 1 1 calc R . .
C34 C 0.3936(2) 0.3600(3) 0.03515(13) 0.0592(7) Uani 1 1 d . . .
C35 C 0.4597(2) 0.2774(2) 0.06269(13) 0.0568(6) Uani 1 1 d . . .
H35 H 0.4772 0.2086 0.0306 0.068 Uiso 1 1 calc R . .
C36 C 0.5014(2) 0.2914(2) 0.13574(12) 0.0454(5) Uani 1 1 d . . .
C37 C 0.3808(3) 0.5962(2) 0.20432(15) 0.0614(7) Uani 1 1 d . . .
H37A H 0.3747 0.6601 0.1772 0.092 Uiso 1 1 calc R . .
H37B H 0.4491 0.6272 0.2462 0.092 Uiso 1 1 calc R . .
H37C H 0.2993 0.5751 0.2197 0.092 Uiso 1 1 calc R . .
C38 C 0.3488(3) 0.3414(4) -0.04481(15) 0.0878(10) Uani 1 1 d . . .
H38A H 0.4095 0.3017 -0.0704 0.132 Uiso 1 1 calc R . .
H38B H 0.3443 0.4219 -0.0563 0.132 Uiso 1 1 calc R . .
H38C H 0.2640 0.2888 -0.0591 0.132 Uiso 1 1 calc R . .
C39 C 0.5718(3) 0.1941(2) 0.15917(15) 0.0631(7) Uani 1 1 d . . .
H39A H 0.5763 0.1306 0.1173 0.095 Uiso 1 1 calc R . .
H39B H 0.5258 0.1557 0.1912 0.095 Uiso 1 1 calc R . .
H39C H 0.6586 0.2332 0.1841 0.095 Uiso 1 1 calc R . .
C41 C 0.1574(2) -0.0376(2) 0.28943(13) 0.0456(5) Uani 1 1 d . . .
C42 C 0.1157(2) -0.1667(2) 0.26917(15) 0.0544(6) Uani 1 1 d . . .
F42 F 0.04372(14) -0.21798(13) 0.20306(9) 0.0675(4) Uani 1 1 d . . .
C43 C 0.1436(3) -0.2489(3) 0.3115(2) 0.0721(8) Uani 1 1 d . . .
F43 F 0.09793(19) -0.37289(16) 0.28674(14) 0.1001(7) Uani 1 1 d . . .
C44 C 0.2173(3) -0.2040(3) 0.3787(2) 0.0785(9) Uani 1 1 d . . .
F44 F 0.2422(2) -0.2831(2) 0.42114(14) 0.1219(9) Uani 1 1 d . . .
C45 C 0.2636(3) -0.0794(3) 0.40149(16) 0.0730(8) Uani 1 1 d . . .
F45 F 0.3392(2) -0.0338(2) 0.46723(10) 0.1073(7) Uani 1 1 d . . .
C46 C 0.2342(2) 0.0004(2) 0.35727(14) 0.0547(6) Uani 1 1 d . . .
F46 F 0.28819(16) 0.12204(15) 0.38521(8) 0.0719(4) Uani 1 1 d . . .
C51 C 0.1551(2) 0.0203(2) 0.15740(12) 0.0435(5) Uani 1 1 d . . .
C52 C 0.2446(2) -0.0531(2) 0.13856(13) 0.0531(6) Uani 1 1 d . . .
F52 F 0.30123(14) -0.11436(16) 0.18542(9) 0.0693(4) Uani 1 1 d . . .
C53 C 0.2878(3) -0.0673(3) 0.07395(16) 0.0704(8) Uani 1 1 d . . .
F53 F 0.3772(2) -0.1403(2) 0.06109(11) 0.1085(7) Uani 1 1 d . . .
C54 C 0.2426(3) -0.0060(3) 0.02391(15) 0.0726(9) Uani 1 1 d . . .
F54 F 0.2849(2) -0.0169(2) -0.03923(9) 0.1055(7) Uani 1 1 d . . .
C55 C 0.1556(3) 0.0696(3) 0.03925(14) 0.0645(7) Uani 1 1 d . . .
F55 F 0.11193(18) 0.1338(2) -0.00848(9) 0.0882(6) Uani 1 1 d . . .
C56 C 0.1143(2) 0.0807(2) 0.10428(13) 0.0515(6) Uani 1 1 d . . .
F56 F 0.03152(16) 0.16136(15) 0.11596(9) 0.0714(4) Uani 1 1 d . . .
C61 C -0.1299(8) 0.3654(8) 0.0600(5) 0.103(2) Uiso 0.50 1 d PDU A -1
H61A H -0.2111 0.3954 0.0610 0.154 Uiso 0.50 1 calc PR A -1
H61B H -0.1120 0.3258 0.0998 0.154 Uiso 0.50 1 calc PR A -1
H61C H -0.1358 0.3052 0.0151 0.154 Uiso 0.50 1 calc PR A -1
C62 C -0.0209(15) 0.4754(14) 0.0667(7) 0.194(5) Uiso 0.50 1 d PDU A -1
H62A H -0.0446 0.5543 0.0891 0.233 Uiso 0.50 1 calc PR A -1
H62B H 0.0588 0.4647 0.0956 0.233 Uiso 0.50 1 calc PR A -1
C63 C -0.0035(19) 0.4741(12) -0.0095(7) 0.159(4) Uiso 0.50 1 d PDU A -1
H63A H -0.0878 0.4532 -0.0417 0.190 Uiso 0.50 1 calc PR A -1
H63B H 0.0483 0.4112 -0.0257 0.190 Uiso 0.50 1 calc PR A -1
C64 C 0.0654(15) 0.6046(12) -0.0110(7) 0.188(5) Uiso 0.50 1 d PDU A -1
H64A H 0.1587 0.6184 0.0070 0.225 Uiso 0.50 1 calc PR A -1
H64B H 0.0275 0.6719 0.0147 0.225 Uiso 0.50 1 calc PR A -1
C65 C 0.032(2) 0.5855(18) -0.0943(8) 0.245(8) Uiso 0.50 1 d PDU A -1
H65A H 0.1097 0.6079 -0.1127 0.367 Uiso 0.50 1 calc PR A -1
H65B H -0.0298 0.6380 -0.1062 0.367 Uiso 0.50 1 calc PR A -1
H65C H -0.0058 0.4986 -0.1159 0.367 Uiso 0.50 1 calc PR A -1

loop_
_atom_site_aniso_label
_atom_site_aniso_U_11
_atom_site_aniso_U_22
_atom_site_aniso_U_33
_atom_site_aniso_U_23
_atom_site_aniso_U_13
_atom_site_aniso_U_12
N1 0.0308(9) 0.0504(11) 0.0527(11) 0.0136(9) 0.0083(8) 0.0023(8)
C1 0.0391(11) 0.0424(11) 0.0432(12) 0.0032(9) 0.0104(9) 0.0078(9)
C2 0.0405(12) 0.0524(13) 0.0518(13) 0.0067(10) 0.0167(10) 0.0077(10)
C3 0.0344(10) 0.0432(11) 0.0422(11) 0.0143(9) 0.0058(8) 0.0081(9)
C4 0.0317(10) 0.0370(10) 0.0391(10) 0.0094(8) 0.0062(8) 0.0043(8)
C5 0.0374(11) 0.0392(11) 0.0455(12) 0.0001(9) 0.0089(9) -0.0007(9)
B6 0.0352(12) 0.0377(12) 0.0433(13) 0.0007(10) 0.0103(10) 0.0003(9)
C7 0.0373(11) 0.0399(11) 0.0423(11) 0.0044(9) 0.0095(9) -0.0011(9)
C8 0.0392(11) 0.0345(10) 0.0456(12) 0.0012(9) 0.0087(9) -0.0009(8)
C9 0.0345(10) 0.0365(10) 0.0392(11) 0.0089(8) 0.0063(8) 0.0066(8)
C10 0.0598(15) 0.0449(13) 0.0845(19) 0.0091(13) 0.0201(14) 0.0183(11)
C11 0.0595(15) 0.0841(19) 0.0443(14) 0.0056(13) 0.0080(11) 0.0063(14)
C12 0.0393(13) 0.0815(19) 0.0750(18) 0.0156(15) 0.0198(12) -0.0032(12)
C13 0.0363(11) 0.0483(13) 0.0569(14) 0.0063(11) 0.0003(10) -0.0007(9)
C14 0.0416(12) 0.0442(12) 0.0553(14) -0.0025(10) 0.0166(10) -0.0056(9)
C15 0.0379(11) 0.0438(12) 0.0464(12) 0.0029(9) 0.0126(9) -0.0048(9)
P1 0.0330(3) 0.0359(3) 0.0407(3) 0.0076(2) 0.0071(2) -0.0002(2)
C21 0.0348(10) 0.0393(11) 0.0399(11) 0.0108(9) 0.0010(8) -0.0003(8)
C22 0.0360(11) 0.0525(13) 0.0431(12) 0.0175(10) 0.0000(9) -0.0055(9)
C23 0.0404(12) 0.0562(14) 0.0559(14) 0.0261(12) -0.0018(10) -0.0097(10)
C24 0.0501(13) 0.0409(12) 0.0583(14) 0.0186(11) -0.0107(11) -0.0054(10)
C25 0.0582(14) 0.0456(13) 0.0518(14) 0.0007(11) 0.0013(11) -0.0034(11)
C26 0.0509(13) 0.0468(13) 0.0469(13) 0.0030(10) 0.0097(10) -0.0030(10)
C27 0.0458(13) 0.092(2) 0.0496(14) 0.0093(13) 0.0160(11) -0.0196(13)
C28 0.0708(18) 0.0487(15) 0.0807(19) 0.0191(14) -0.0166(15) -0.0179(13)
C29 0.104(2) 0.090(2) 0.0615(18) -0.0263(16) 0.0418(18) -0.0373(19)
C31 0.0344(10) 0.0390(11) 0.0423(11) 0.0066(9) 0.0087(8) -0.0007(8)
C32 0.0397(11) 0.0422(12) 0.0517(13) 0.0121(10) 0.0064(10) 0.0018(9)
C33 0.0500(13) 0.0662(16) 0.0558(15) 0.0258(13) 0.0021(11) 0.0024(12)
C34 0.0542(14) 0.0735(17) 0.0433(13) 0.0111(12) 0.0101(11) -0.0083(13)
C35 0.0590(15) 0.0603(15) 0.0452(13) 0.0007(11) 0.0185(11) -0.0018(12)
C36 0.0423(12) 0.0437(12) 0.0477(12) 0.0044(10) 0.0156(10) 0.0013(9)
C37 0.0638(16) 0.0484(14) 0.0722(17) 0.0134(12) 0.0053(13) 0.0189(12)
C38 0.091(2) 0.116(3) 0.0478(16) 0.0228(17) 0.0052(15) -0.008(2)
C39 0.0723(17) 0.0515(14) 0.0684(17) 0.0044(12) 0.0261(14) 0.0208(12)
C41 0.0367(11) 0.0460(12) 0.0546(13) 0.0076(10) 0.0179(10) 0.0053(9)
C42 0.0445(13) 0.0477(13) 0.0707(16) 0.0107(12) 0.0189(12) 0.0032(10)
F42 0.0617(9) 0.0401(7) 0.0900(11) 0.0006(7) 0.0118(8) -0.0031(6)
C43 0.0614(17) 0.0556(16) 0.115(3) 0.0360(17) 0.0379(18) 0.0148(13)
F43 0.0902(13) 0.0542(10) 0.171(2) 0.0458(12) 0.0430(13) 0.0141(9)
C44 0.0726(19) 0.090(2) 0.097(2) 0.051(2) 0.0310(18) 0.0352(17)
F44 0.1304(18) 0.138(2) 0.148(2) 0.0996(18) 0.0494(16) 0.0676(16)
C45 0.0672(18) 0.099(2) 0.0630(18) 0.0284(16) 0.0157(14) 0.0322(17)
F45 0.1180(16) 0.1412(19) 0.0681(12) 0.0293(12) -0.0034(11) 0.0546(14)
C46 0.0490(13) 0.0615(15) 0.0543(14) 0.0095(12) 0.0138(11) 0.0130(11)
F46 0.0720(10) 0.0698(10) 0.0590(9) -0.0035(7) -0.0079(7) 0.0111(8)
C51 0.0360(11) 0.0408(11) 0.0457(12) -0.0028(9) 0.0110(9) -0.0046(9)
C52 0.0427(12) 0.0560(14) 0.0530(14) -0.0037(11) 0.0142(11) 0.0023(10)
F52 0.0592(9) 0.0805(10) 0.0744(10) 0.0109(8) 0.0234(7) 0.0309(8)
C53 0.0560(15) 0.083(2) 0.0638(17) -0.0112(15) 0.0265(13) 0.0084(14)
F53 0.0945(14) 0.1392(19) 0.0943(14) -0.0093(13) 0.0491(11) 0.0484(13)
C54 0.0655(17) 0.091(2) 0.0479(15) -0.0084(15) 0.0250(13) -0.0093(16)
F54 0.1058(14) 0.1430(19) 0.0550(10) -0.0062(11) 0.0427(10) -0.0066(13)
C55 0.0626(16) 0.0733(18) 0.0467(14) 0.0098(13) 0.0071(12) -0.0148(14)
F55 0.0903(12) 0.1096(14) 0.0598(10) 0.0314(10) 0.0092(9) -0.0103(10)
C56 0.0447(12) 0.0510(13) 0.0531(14) 0.0050(11) 0.0111(10) -0.0028(10)
F56 0.0771(10) 0.0728(10) 0.0754(10) 0.0285(8) 0.0232(8) 0.0239(8)

loop_
_atom_type_symbol
_atom_type_description
_atom_type_scat_dispersion_real
_atom_type_scat_dispersion_imag
_atom_type_scat_source
C C 0.0181 0.0091 'International Tables Vol C Tables 4.2.6.8 and 6.1.1.4'
H H 0.0000 0.0000 'International Tables Vol C Tables 4.2.6.8 and 6.1.1.4'
B B 0.0090 0.0039 'International Tables Vol C Tables 4.2.6.8 and 6.1.1.4'
N N 0.0311 0.0180 'International Tables Vol C Tables 4.2.6.8 and 6.1.1.4'
F F 0.0727 0.0534 'International Tables Vol C Tables 4.2.6.8 and 6.1.1.4'
P P 0.2955 0.4335 'International Tables Vol C Tables 4.2.6.8 and 6.1.1.4'

loop_
_geom_angle_atom_site_label_1
_geom_angle_atom_site_label_2
_geom_angle_atom_site_label_3
_geom_angle
C3 N1 C12 121.4(2)
C3 N1 C13 124.70(18)
C12 N1 C13 113.87(18)
C9 C1 C11 109.70(18)
C9 C1 C10 111.16(19)
C11 C1 C10 110.4(2)
C9 C1 C2 102.21(16)
C11 C1 C2 111.8(2)
C10 C1 C2 111.33(19)
C3 C2 C1 105.54(17)
C3 C2 H2A 110.6
C1 C2 H2A 110.6
C3 C2 H2B 110.6
C1 C2 H2B 110.6
H2A C2 H2B 108.8
N1 C3 C4 129.2(2)
N1 C3 C2 120.34(18)
C4 C3 C2 110.47(18)
C9 C4 C3 107.74(18)
C9 C4 C5 121.52(17)
C3 C4 C5 130.74(18)
C4 C5 B6 112.51(16)
C4 C5 H5A 109.1
B6 C5 H5A 109.1
C4 C5 H5B 109.1
B6 C5 H5B 109.1
H5A C5 H5B 107.8
C7 B6 C5 109.77(17)
C7 B6 C51 106.51(17)
C5 B6 C51 110.84(17)
C7 B6 C41 110.36(18)
C5 B6 C41 107.33(17)
C51 B6 C41 112.06(18)
C8 C7 C14 121.49(19)
C8 C7 B6 121.05(18)
C14 C7 B6 117.45(18)
C7 C8 C9 121.23(19)
C7 C8 H8 119.4
C9 C8 H8 119.4
C4 C9 C8 124.22(18)
C4 C9 C1 113.92(17)
C8 C9 C1 121.85(18)
C1 C10 H10A 109.5
C1 C10 H10B 109.5
H10A C10 H10B 109.5
C1 C10 H10C 109.5
H10A C10 H10C 109.5
H10B C10 H10C 109.5
C1 C11 H11A 109.5
C1 C11 H11B 109.5
H11A C11 H11B 109.5
C1 C11 H11C 109.5
H11A C11 H11C 109.5
H11B C11 H11C 109.5
N1 C12 H12A 109.5
N1 C12 H12B 109.5
H12A C12 H12B 109.5
N1 C12 H12C 109.5
H12A C12 H12C 109.5
H12B C12 H12C 109.5
N1 C13 H13A 109.5
N1 C13 H13B 109.5
H13A C13 H13B 109.5
N1 C13 H13C 109.5
H13A C13 H13C 109.5
H13B C13 H13C 109.5
C7 C14 C15 118.47(18)
C7 C14 H14A 107.7
C15 C14 H14A 107.7
C7 C14 H14B 107.7
C15 C14 H14B 107.7
H14A C14 H14B 107.1
C14 C15 P1 106.46(14)
C14 C15 H15A 110.4
P1 C15 H15A 110.4
C14 C15 H15B 110.4
P1 C15 H15B 110.4
H15A C15 H15B 108.6
C31 P1 C21 105.81(9)
C31 P1 C15 98.08(10)
C21 P1 C15 112.26(10)
C26 C21 C22 117.92(19)
C26 C21 P1 123.76(16)
C22 C21 P1 117.12(16)
C23 C22 C21 119.1(2)
C23 C22 C27 116.9(2)
C21 C22 C27 124.0(2)
C24 C23 C22 123.3(2)
C24 C23 H23 118.4
C22 C23 H23 118.4
C23 C24 C25 117.1(2)
C23 C24 C28 121.2(2)
C25 C24 C28 121.6(3)
C24 C25 C26 122.9(2)
C24 C25 H25 118.5
C26 C25 H25 118.5
C25 C26 C21 119.7(2)
C25 C26 C29 117.2(2)
C21 C26 C29 123.0(2)
C22 C27 H27A 109.5
C22 C27 H27B 109.5
H27A C27 H27B 109.5
C22 C27 H27C 109.5
H27A C27 H27C 109.5
H27B C27 H27C 109.5
C24 C28 H28A 109.5
C24 C28 H28B 109.5
H28A C28 H28B 109.5
C24 C28 H28C 109.5
H28A C28 H28C 109.5
H28B C28 H28C 109.5
C26 C29 H29A 109.5
C26 C29 H29B 109.5
H29A C29 H29B 109.5
C26 C29 H29C 109.5
H29A C29 H29C 109.5
H29B C29 H29C 109.5
C32 C31 C36 119.1(2)
C32 C31 P1 124.75(16)
C36 C31 P1 116.12(16)
C33 C32 C31 119.1(2)
C33 C32 C37 117.1(2)
C31 C32 C37 123.7(2)
C34 C33 C32 122.4(2)
C34 C33 H33 118.8
C32 C33 H33 118.8
C35 C34 C33 117.5(2)
C35 C34 C38 121.3(3)
C33 C34 C38 121.2(3)
C34 C35 C36 122.7(2)
C34 C35 H35 118.7
C36 C35 H35 118.7
C35 C36 C31 119.2(2)
C35 C36 C39 117.6(2)
C31 C36 C39 123.2(2)
C32 C37 H37A 109.5
C32 C37 H37B 109.5
H37A C37 H37B 109.5
C32 C37 H37C 109.5
H37A C37 H37C 109.5
H37B C37 H37C 109.5
C34 C38 H38A 109.5
C34 C38 H38B 109.5
H38A C38 H38B 109.5
C34 C38 H38C 109.5
H38A C38 H38C 109.5
H38B C38 H38C 109.5
C36 C39 H39A 109.5
C36 C39 H39B 109.5
H39A C39 H39B 109.5
C36 C39 H39C 109.5
H39A C39 H39C 109.5
H39B C39 H39C 109.5
C46 C41 C42 112.3(2)
C46 C41 B6 127.6(2)
C42 C41 B6 120.0(2)
F42 C42 C43 116.2(2)
F42 C42 C41 119.0(2)
C43 C42 C41 124.8(3)
F43 C43 C44 120.3(3)
F43 C43 C42 120.2(3)
C44 C43 C42 119.5(3)
F44 C44 C45 121.1(3)
F44 C44 C43 120.0(3)
C45 C44 C43 119.0(3)
F45 C45 C44 119.7(3)
F45 C45 C46 120.3(3)
C44 C45 C46 119.9(3)
F46 C46 C41 121.0(2)
F46 C46 C45 114.5(2)
C41 C46 C45 124.4(3)
C52 C51 C56 112.3(2)
C52 C51 B6 127.6(2)
C56 C51 B6 119.8(2)
F52 C52 C53 114.7(2)
F52 C52 C51 120.9(2)
C53 C52 C51 124.3(3)
F53 C53 C54 120.1(3)
F53 C53 C52 119.7(3)
C54 C53 C52 120.2(3)
F54 C54 C55 120.0(3)
F54 C54 C53 121.2(3)
C55 C54 C53 118.7(2)
F55 C55 C54 119.9(3)
F55 C55 C56 120.8(3)
C54 C55 C56 119.3(3)
F56 C56 C55 115.2(2)
F56 C56 C51 119.7(2)
C55 C56 C51 125.1(2)
C63 C62 C61 105.0(9)
C63 C62 H62A 110.8
C61 C62 H62A 110.8
C63 C62 H62B 110.8
C61 C62 H62B 110.8
H62A C62 H62B 108.8
C62 C63 C64 108.0(9)
C62 C63 H63A 110.1
C64 C63 H63A 110.1
C62 C63 H63B 110.1
C64 C63 H63B 110.1
H63A C63 H63B 108.4
C63 C64 C65 95.3(9)
C63 C64 H64A 112.7
C65 C64 H64A 112.7
C63 C64 H64B 112.7
C65 C64 H64B 112.7
H64A C64 H64B 110.2

loop_
_geom_bond_atom_site_label_1
_geom_bond_atom_site_label_2
_geom_bond_distance
N1 C3 1.320(3)
N1 C12 1.465(3)
N1 C13 1.468(3)
C1 C9 1.508(3)
C1 C11 1.527(3)
C1 C10 1.531(3)
C1 C2 1.540(3)
C2 C3 1.499(3)
C2 H2A 0.9800
C2 H2B 0.9800
C3 C4 1.427(3)
C4 C9 1.373(3)
C4 C5 1.511(3)
C5 B6 1.657(3)
C5 H5A 0.9800
C5 H5B 0.9800
B6 C7 1.631(3)
B6 C51 1.659(3)
B6 C41 1.662(3)
C7 C8 1.344(3)
C7 C14 1.505(3)
C8 C9 1.436(3)
C8 H8 0.9400
C10 H10A 0.9700
C10 H10B 0.9700
C10 H10C 0.9700
C11 H11A 0.9700
C11 H11B 0.9700
C11 H11C 0.9700
C12 H12A 0.9700
C12 H12B 0.9700
C12 H12C 0.9700
C13 H13A 0.9700
C13 H13B 0.9700
C13 H13C 0.9700
C14 C15 1.524(3)
C14 H14A 0.9800
C14 H14B 0.9800
C15 P1 1.867(2)
C15 H15A 0.9800
C15 H15B 0.9800
P1 C31 1.848(2)
P1 C21 1.853(2)
C21 C26 1.406(3)
C21 C22 1.415(3)
C22 C23 1.393(3)
C22 C27 1.504(3)
C23 C24 1.368(4)
C23 H23 0.9400
C24 C25 1.374(4)
C24 C28 1.510(3)
C25 C26 1.387(3)
C25 H25 0.9400
C26 C29 1.512(4)
C27 H27A 0.9700
C27 H27B 0.9700
C27 H27C 0.9700
C28 H28A 0.9700
C28 H28B 0.9700
C28 H28C 0.9700
C29 H29A 0.9700
C29 H29B 0.9700
C29 H29C 0.9700
C31 C32 1.402(3)
C31 C36 1.414(3)
C32 C33 1.392(3)
C32 C37 1.509(3)
C33 C34 1.390(4)
C33 H33 0.9400
C34 C35 1.376(4)
C34 C38 1.510(4)
C35 C36 1.385(3)
C35 H35 0.9400
C36 C39 1.506(4)
C37 H37A 0.9700
C37 H37B 0.9700
C37 H37C 0.9700
C38 H38A 0.9700
C38 H38B 0.9700
C38 H38C 0.9700
C39 H39A 0.9700
C39 H39B 0.9700
C39 H39C 0.9700
C41 C46 1.387(3)
C41 C42 1.394(3)
C42 F42 1.353(3)
C42 C43 1.379(4)
C43 F43 1.354(3)
C43 C44 1.367(5)
C44 F44 1.347(3)
C44 C45 1.358(5)
C45 F45 1.354(4)
C45 C46 1.387(4)
C46 F46 1.355(3)
C51 C52 1.381(3)
C51 C56 1.387(3)
C52 F52 1.362(3)
C52 C53 1.380(4)
C53 F53 1.354(3)
C53 C54 1.362(5)
C54 F54 1.351(3)
C54 C55 1.361(5)
C55 F55 1.346(3)
C55 C56 1.380(4)
C56 F56 1.353(3)
C61 C62 1.530(9)
C61 H61A 0.9700
C61 H61B 0.9700
C61 H61C 0.9700
C62 C63 1.509(9)
C62 H62A 0.9800
C62 H62B 0.9800
C63 C64 1.536(9)
C63 H63A 0.9800
C63 H63B 0.9800
C64 C65 1.559(9)
C64 H64A 0.9800
C64 H64B 0.9800
C65 H65A 0.9700
C65 H65B 0.9700
C65 H65C 0.9700

loop_
_geom_torsion_atom_site_label_1
_geom_torsion_atom_site_label_2
_geom_torsion_atom_site_label_3
_geom_torsion_atom_site_label_4
_geom_torsion
C9 C1 C2 C3 -1.1(2)
C11 C1 C2 C3 -118.4(2)
C10 C1 C2 C3 117.6(2)
C12 N1 C3 C4 172.4(2)
C13 N1 C3 C4 -9.7(3)
C12 N1 C3 C2 -8.9(3)
C13 N1 C3 C2 169.1(2)
C1 C2 C3 N1 -176.07(19)
C1 C2 C3 C4 2.9(2)
N1 C3 C4 C9 175.3(2)
C2 C3 C4 C9 -3.6(2)
N1 C3 C4 C5 -4.8(4)
C2 C3 C4 C5 176.4(2)
C9 C4 C5 B6 23.1(3)
C3 C4 C5 B6 -156.8(2)
C4 C5 B6 C7 -34.0(2)
C4 C5 B6 C51 -151.37(18)
C4 C5 B6 C41 86.0(2)
C5 B6 C7 C8 25.3(3)
C51 B6 C7 C8 145.4(2)
C41 B6 C7 C8 -92.8(2)
C5 B6 C7 C14 -156.1(2)
C51 B6 C7 C14 -36.0(3)
C41 B6 C7 C14 85.8(2)
C14 C7 C8 C9 179.6(2)
B6 C7 C8 C9 -1.9(3)
C3 C4 C9 C8 -178.10(19)
C5 C4 C9 C8 1.9(3)
C3 C4 C9 C1 2.9(2)
C5 C4 C9 C1 -177.06(18)
C7 C8 C9 C4 -14.4(3)
C7 C8 C9 C1 164.6(2)
C11 C1 C9 C4 117.6(2)
C10 C1 C9 C4 -119.9(2)
C2 C1 C9 C4 -1.1(2)
C11 C1 C9 C8 -61.4(3)
C10 C1 C9 C8 61.1(3)
C2 C1 C9 C8 179.93(19)
C8 C7 C14 C15 11.2(3)
B6 C7 C14 C15 -167.4(2)
C7 C14 C15 P1 176.56(18)
C14 C15 P1 C31 59.74(18)
C14 C15 P1 C21 170.56(15)
C31 P1 C21 C26 140.73(19)
C15 P1 C21 C26 34.8(2)
C31 P1 C21 C22 -52.12(18)
C15 P1 C21 C22 -158.00(16)
C26 C21 C22 C23 -2.6(3)
P1 C21 C22 C23 -170.50(17)
C26 C21 C22 C27 174.6(2)
P1 C21 C22 C27 6.7(3)
C21 C22 C23 C24 1.6(4)
C27 C22 C23 C24 -175.8(2)
C22 C23 C24 C25 -0.2(4)
C22 C23 C24 C28 176.4(2)
C23 C24 C25 C26 -0.1(4)
C28 C24 C25 C26 -176.7(2)
C24 C25 C26 C21 -1.0(4)
C24 C25 C26 C29 174.9(3)
C22 C21 C26 C25 2.3(3)
P1 C21 C26 C25 169.38(19)
C22 C21 C26 C29 -173.3(3)
P1 C21 C26 C29 -6.3(4)
C21 P1 C31 C32 -50.79(19)
C15 P1 C31 C32 65.17(19)
C21 P1 C31 C36 132.23(16)
C15 P1 C31 C36 -111.80(16)
C36 C31 C32 C33 -0.5(3)
P1 C31 C32 C33 -177.44(16)
C36 C31 C32 C37 -179.4(2)
P1 C31 C32 C37 3.7(3)
C31 C32 C33 C34 0.7(3)
C37 C32 C33 C34 179.6(2)
C32 C33 C34 C35 -0.9(4)
C32 C33 C34 C38 179.8(2)
C33 C34 C35 C36 1.1(4)
C38 C34 C35 C36 -179.7(2)
C34 C35 C36 C31 -1.0(3)
C34 C35 C36 C39 179.5(2)
C32 C31 C36 C35 0.7(3)
P1 C31 C36 C35 177.85(17)
C32 C31 C36 C39 -179.8(2)
P1 C31 C36 C39 -2.7(3)
C7 B6 C41 C46 2.7(3)
C5 B6 C41 C46 -116.9(2)
C51 B6 C41 C46 121.2(2)
C7 B6 C41 C42 178.68(19)
C5 B6 C41 C42 59.1(2)
C51 B6 C41 C42 -62.8(2)
C46 C41 C42 F42 -177.6(2)
B6 C41 C42 F42 5.9(3)
C46 C41 C42 C43 1.6(3)
B6 C41 C42 C43 -175.0(2)
F42 C42 C43 F43 -1.0(4)
C41 C42 C43 F43 179.8(2)
F42 C42 C43 C44 179.2(2)
C41 C42 C43 C44 0.0(4)
F43 C43 C44 F44 -1.6(4)
C42 C43 C44 F44 178.2(3)
F43 C43 C44 C45 178.8(3)
C42 C43 C44 C45 -1.4(4)
F44 C44 C45 F45 1.8(5)
C43 C44 C45 F45 -178.6(3)
F44 C44 C45 C46 -178.6(3)
C43 C44 C45 C46 1.0(4)
C42 C41 C46 F46 177.4(2)
B6 C41 C46 F46 -6.4(4)
C42 C41 C46 C45 -1.9(3)
B6 C41 C46 C45 174.3(2)
F45 C45 C46 F46 1.0(4)
C44 C45 C46 F46 -178.6(3)
F45 C45 C46 C41 -179.7(2)
C44 C45 C46 C41 0.7(4)
C7 B6 C51 C52 109.4(2)
C5 B6 C51 C52 -131.3(2)
C41 B6 C51 C52 -11.4(3)
C7 B6 C51 C56 -63.6(2)
C5 B6 C51 C56 55.8(3)
C41 B6 C51 C56 175.64(18)
C56 C51 C52 F52 176.4(2)
B6 C51 C52 F52 3.0(3)
C56 C51 C52 C53 -1.0(3)
B6 C51 C52 C53 -174.4(2)
F52 C52 C53 F53 1.5(4)
C51 C52 C53 F53 179.1(2)
F52 C52 C53 C54 -177.1(2)
C51 C52 C53 C54 0.5(4)
F53 C53 C54 F54 0.4(4)
C52 C53 C54 F54 179.0(2)
F53 C53 C54 C55 -178.1(3)
C52 C53 C54 C55 0.6(4)
F54 C54 C55 F55 -0.1(4)
C53 C54 C55 F55 178.3(2)
F54 C54 C55 C56 -179.4(2)
C53 C54 C55 C56 -0.9(4)
F55 C55 C56 F56 -1.6(3)
C54 C55 C56 F56 177.7(2)
F55 C55 C56 C51 -178.9(2)
C54 C55 C56 C51 0.4(4)
C52 C51 C56 F56 -176.60(19)
B6 C51 C56 F56 -2.6(3)
C52 C51 C56 C55 0.6(3)
B6 C51 C56 C55 174.6(2)
C61 C62 C63 C64 159.5(13)
C62 C63 C64 C65 -164.1(18)
